data_7103696
loop_
_publ_author_name
'Richards, Philip I.'
'Benson, Mark A.'
'Steiner, Alexander'

_publ_section_title
;
 In situ complexation of lithium chloride by amphiprotic cyclophosphazenes
;
_journal_coden_ASTM CHCOFS
_journal_issue 12
_journal_name_full
;
 Chemical Communications (Cambridge, United Kingdom)
;
_journal_page_first 1392
_journal_page_last 1393
_journal_paper_doi 10.1039/b301725g
_journal_year 2003
_chemical_formula_sum 'C18 H50 Cl2 N9 P3'
_chemical_formula_weight 556.48
_space_group_IT_number 14
_symmetry_cell_setting monoclinic
_symmetry_space_group_name_Hall '-P 2ybc'
_symmetry_space_group_name_H-M 'P 1 21/c 1'
_atom_sites_solution_hydrogens geom
_atom_sites_solution_primary direct
_atom_sites_solution_secondary difmap
_audit_creation_method SHELXL-97
_cell_angle_alpha 90.00
_cell_angle_beta 100.420(2)
_cell_angle_gamma 90.00
_cell_formula_units_Z 4
_cell_length_a 14.0168(17)
_cell_length_b 17.140(2)
_cell_length_c 13.1283(16)
_cell_measurement_temperature 100(2)
_cell_volume 3102.0(7)
_computing_structure_refinement 'SHELXL-97 (Sheldrick, 1997)'
_computing_structure_solution 'SHELXS-97 (Sheldrick, 1990)'
_diffrn_ambient_temperature 100(2)
_diffrn_measured_fraction_theta_full 0.997
_diffrn_measured_fraction_theta_max 0.997
_diffrn_measurement_device_type 'Bruker APEX CCD'
_diffrn_radiation_monochromator graphite
_diffrn_radiation_source 'fine-focus sealed tube'
_diffrn_radiation_type MoK\a
_diffrn_radiation_wavelength 0.71073
_diffrn_reflns_av_R_equivalents 0.0725
_diffrn_reflns_av_sigmaI/netI 0.1024
_diffrn_reflns_limit_h_max 16
_diffrn_reflns_limit_h_min -10
_diffrn_reflns_limit_k_max 20
_diffrn_reflns_limit_k_min -20
_diffrn_reflns_limit_l_max 15
_diffrn_reflns_limit_l_min -15
_diffrn_reflns_number 15124
_diffrn_reflns_theta_full 25.03
_diffrn_reflns_theta_max 25.03
_diffrn_reflns_theta_min 1.48
_exptl_absorpt_coefficient_mu 0.387
_exptl_absorpt_correction_type 'not applied'
_exptl_crystal_colour colourless
_exptl_crystal_density_diffrn 1.192
_exptl_crystal_density_method 'not measured'
_exptl_crystal_description prism
_exptl_crystal_F_000 1200
_exptl_crystal_size_max 0.20
_exptl_crystal_size_mid 0.20
_exptl_crystal_size_min 0.15
_refine_diff_density_max 0.669
_refine_diff_density_min -0.334
_refine_diff_density_rms 0.073
_refine_ls_extinction_method none
_refine_ls_goodness_of_fit_ref 0.941
_refine_ls_hydrogen_treatment mixed
_refine_ls_matrix_type full
_refine_ls_number_parameters 325
_refine_ls_number_reflns 5471
_refine_ls_number_restraints 28
_refine_ls_restrained_S_all 0.940
_refine_ls_R_factor_all 0.0977
_refine_ls_R_factor_gt 0.0464
_refine_ls_shift/su_max 0.000
_refine_ls_shift/su_mean 0.000
_refine_ls_structure_factor_coef Fsqd
_refine_ls_weighting_details 'calc w=1/[\s^2^(Fo^2^)+(0.0522P)^2^+0.0000P] where P=(Fo^2^+2Fc^2^)/3'
_refine_ls_weighting_scheme calc
_refine_ls_wR_factor_gt 0.1029
_refine_ls_wR_factor_ref 0.1177
_reflns_number_gt 3202
_reflns_number_total 5471
_reflns_threshold_expression >2sigma(I)
_cod_data_source_file b301725g.txt
_cod_data_source_block 3b
_cod_original_sg_symbol_H-M P2(1)/c
_cod_database_code 7103696

loop_
_symmetry_equiv_pos_as_xyz
'x, y, z'
'-x, y+1/2, -z+1/2'
'-x, -y, -z'
'x, -y-1/2, z-1/2'

loop_
_atom_site_label
_atom_site_type_symbol
_atom_site_fract_x
_atom_site_fract_y
_atom_site_fract_z
_atom_site_U_iso_or_equiv
_atom_site_adp_type
_atom_site_occupancy
_atom_site_symmetry_multiplicity
_atom_site_calc_flag
_atom_site_refinement_flags
_atom_site_disorder_assembly
_atom_site_disorder_group
C11 C 0.4960(3) 0.0977(2) 0.3026(3) 0.0278(10) Uani 1 1 d . . .
H11 H 0.4387 0.1188 0.3292 0.033 Uiso 1 1 calc R . .
C12 C 0.5307(3) 0.0273(2) 0.3644(3) 0.0345(11) Uani 1 1 d . . .
H12A H 0.4777 -0.0106 0.3594 0.052 Uiso 1 1 calc R . .
H12B H 0.5522 0.0422 0.4370 0.052 Uiso 1 1 calc R . .
H12C H 0.5850 0.0040 0.3376 0.052 Uiso 1 1 calc R . .
C13 C 0.5719(3) 0.1601(2) 0.3149(3) 0.0448(12) Uani 1 1 d . . .
H13A H 0.6289 0.1412 0.2887 0.067 Uiso 1 1 calc R . .
H13B H 0.5906 0.1737 0.3883 0.067 Uiso 1 1 calc R . .
H13C H 0.5460 0.2065 0.2756 0.067 Uiso 1 1 calc R . .
C21 C 0.2518(3) -0.16261(19) -0.0174(3) 0.0271(10) Uani 1 1 d . . .
H21 H 0.1861 -0.1527 -0.0597 0.032 Uiso 1 1 calc R . .
C22 C 0.3066(4) -0.2152(2) -0.0788(3) 0.0503(14) Uani 1 1 d . . .
H22A H 0.3103 -0.1907 -0.1454 0.075 Uiso 1 1 calc R . .
H22B H 0.2728 -0.2654 -0.0910 0.075 Uiso 1 1 calc R . .
H22C H 0.3723 -0.2239 -0.0400 0.075 Uiso 1 1 calc R . .
C23 C 0.2388(3) -0.1995(2) 0.0833(3) 0.0320(10) Uani 1 1 d . . .
H23A H 0.3024 -0.2069 0.1275 0.048 Uiso 1 1 calc R . .
H23B H 0.2067 -0.2501 0.0694 0.048 Uiso 1 1 calc R . .
H23C H 0.1989 -0.1654 0.1184 0.048 Uiso 1 1 calc R . .
C31 C 0.2237(3) 0.0222(2) 0.3451(3) 0.0267(10) Uani 1 1 d . . .
H31 H 0.2813 0.0575 0.3610 0.032 Uiso 1 1 calc R . .
C32 C 0.1793(3) 0.0164(3) 0.4413(3) 0.0492(13) Uani 1 1 d . . .
H32A H 0.1608 0.0686 0.4613 0.074 Uiso 1 1 calc R . .
H32B H 0.2265 -0.0061 0.4978 0.074 Uiso 1 1 calc R . .
H32C H 0.1216 -0.0169 0.4274 0.074 Uiso 1 1 calc R . .
C33 C 0.2593(3) -0.0569(2) 0.3151(3) 0.0373(11) Uani 1 1 d . . .
H33A H 0.2041 -0.0927 0.2983 0.056 Uiso 1 1 calc R . .
H33B H 0.3060 -0.0781 0.3731 0.056 Uiso 1 1 calc R . .
H33C H 0.2906 -0.0510 0.2546 0.056 Uiso 1 1 calc R . .
C41 C 0.3431(3) 0.26531(18) 0.0477(3) 0.0216(9) Uani 1 1 d . . .
H41 H 0.2905 0.2701 0.0897 0.026 Uiso 1 1 calc R . .
C42 C 0.4032(3) 0.33918(19) 0.0615(3) 0.0298(10) Uani 1 1 d . . .
H42A H 0.4285 0.3475 0.1353 0.045 Uiso 1 1 calc R . .
H42B H 0.3626 0.3836 0.0339 0.045 Uiso 1 1 calc R . .
H42C H 0.4574 0.3342 0.0241 0.045 Uiso 1 1 calc R . .
C43 C 0.2966(3) 0.2524(2) -0.0640(3) 0.0321(10) Uani 1 1 d . . .
H43A H 0.3472 0.2438 -0.1054 0.048 Uiso 1 1 calc R . .
H43B H 0.2583 0.2983 -0.0900 0.048 Uiso 1 1 calc R . .
H43C H 0.2542 0.2065 -0.0691 0.048 Uiso 1 1 calc R . .
C51 C 0.2196(3) -0.00400(19) -0.2188(3) 0.0224(9) Uani 1 1 d . . .
H51 H 0.2871 -0.0254 -0.2051 0.027 Uiso 1 1 calc R . .
C52 C 0.1553(3) -0.0606(2) -0.2880(3) 0.0456(13) Uani 1 1 d . . .
H52A H 0.1552 -0.1110 -0.2528 0.068 Uiso 1 1 calc R . .
H52B H 0.1800 -0.0675 -0.3527 0.068 Uiso 1 1 calc R . .
H52C H 0.0891 -0.0400 -0.3035 0.068 Uiso 1 1 calc R . .
C53 C 0.2221(3) 0.0755(2) -0.2677(3) 0.0280(10) Uani 1 1 d . . .
H53A H 0.1569 0.0983 -0.2793 0.042 Uiso 1 1 calc R . .
H53B H 0.2442 0.0704 -0.3341 0.042 Uiso 1 1 calc R . .
H53C H 0.2668 0.1094 -0.2215 0.042 Uiso 1 1 calc R . .
C61 C 0.0754(3) 0.22359(19) 0.1378(3) 0.0279(10) Uani 1 1 d . . .
H61 H 0.1384 0.2434 0.1774 0.033 Uiso 1 1 calc R . .
C62 C 0.0457(3) 0.2757(2) 0.0446(3) 0.0424(12) Uani 1 1 d . . .
H62A H 0.0970 0.2761 0.0028 0.064 Uiso 1 1 calc R . .
H62B H 0.0352 0.3289 0.0677 0.064 Uiso 1 1 calc R . .
H62C H -0.0145 0.2560 0.0027 0.064 Uiso 1 1 calc R . .
C63 C 0.0034(3) 0.2244(2) 0.2083(4) 0.0421(12) Uani 1 1 d . . .
H63A H -0.0606 0.2100 0.1694 0.063 Uiso 1 1 calc R . .
H63B H 0.0003 0.2768 0.2374 0.063 Uiso 1 1 calc R . .
H63C H 0.0230 0.1869 0.2646 0.063 Uiso 1 1 calc R . .
Cl1 Cl 0.48140(6) 0.10100(5) -0.12864(7) 0.0230(2) Uani 1 1 d . . .
Cl2 Cl 0.01672(6) -0.08941(5) 0.13171(7) 0.0236(2) Uani 1 1 d . . .
N1 N 0.3404(2) 0.05967(16) 0.0201(2) 0.0176(7) Uani 1 1 d D . .
H1 H 0.378(2) 0.061(2) -0.019(2) 0.021 Uiso 1 1 d D . .
N2 N 0.1807(2) 0.01445(15) 0.0746(2) 0.0166(7) Uani 1 1 d D . .
H2 H 0.1334(18) -0.0121(17) 0.075(3) 0.020 Uiso 1 1 d D . .
N3 N 0.2813(2) 0.12891(15) 0.1778(2) 0.0192(7) Uani 1 1 d . . .
N10 N 0.4633(2) 0.07589(16) 0.1926(2) 0.0235(8) Uani 1 1 d D . .
H10 H 0.476(3) 0.0321(12) 0.180(3) 0.028 Uiso 1 1 d D . .
N20 N 0.3028(2) -0.08750(16) 0.0002(2) 0.0202(7) Uani 1 1 d D . .
H20 H 0.3552(17) -0.092(2) 0.038(2) 0.024 Uiso 1 1 d D . .
N30 N 0.1531(2) 0.05906(17) 0.2633(2) 0.0216(7) Uani 1 1 d D . .
H30 H 0.0990(15) 0.043(2) 0.254(3) 0.026 Uiso 1 1 d D . .
N40 N 0.4073(2) 0.20074(16) 0.0898(2) 0.0195(7) Uani 1 1 d D . .
H40 H 0.4607(16) 0.200(2) 0.076(3) 0.023 Uiso 1 1 d D . .
N50 N 0.1859(2) 0.00338(16) -0.1190(2) 0.0199(7) Uani 1 1 d D . .
H50 H 0.1348(17) 0.0276(18) -0.124(3) 0.024 Uiso 1 1 d D . .
N60 N 0.0917(2) 0.14369(16) 0.1010(2) 0.0229(8) Uani 1 1 d D . .
H60 H 0.065(2) 0.138(2) 0.0428(17) 0.027 Uiso 1 1 d D . .
P1 P 0.37039(7) 0.11649(5) 0.12344(7) 0.0182(2) Uani 1 1 d . . .
P2 P 0.25204(7) -0.00368(5) -0.00751(7) 0.0171(2) Uani 1 1 d . . .
P3 P 0.17951(7) 0.08941(5) 0.15457(7) 0.0185(2) Uani 1 1 d . . .

loop_
_atom_site_aniso_label
_atom_site_aniso_U_11
_atom_site_aniso_U_22
_atom_site_aniso_U_33
_atom_site_aniso_U_23
_atom_site_aniso_U_13
_atom_site_aniso_U_12
C11 0.036(2) 0.020(2) 0.024(2) -0.0043(17) -0.0026(18) 0.0013(18)
C12 0.053(3) 0.029(2) 0.020(2) -0.0017(18) 0.001(2) 0.002(2)
C13 0.064(3) 0.036(3) 0.030(3) -0.001(2) -0.001(2) -0.017(2)
C21 0.036(3) 0.0109(18) 0.032(3) -0.0040(17) 0.0007(19) -0.0036(17)
C22 0.100(4) 0.015(2) 0.045(3) -0.006(2) 0.038(3) 0.002(2)
C23 0.037(3) 0.0135(19) 0.048(3) 0.0020(19) 0.016(2) 0.0032(18)
C31 0.040(3) 0.023(2) 0.016(2) -0.0002(16) 0.0015(19) -0.0120(18)
C32 0.079(4) 0.048(3) 0.021(3) 0.006(2) 0.012(2) -0.012(3)
C33 0.055(3) 0.025(2) 0.027(3) 0.0064(19) -0.005(2) -0.001(2)
C41 0.029(2) 0.0111(18) 0.024(2) 0.0019(16) 0.0053(18) 0.0033(16)
C42 0.048(3) 0.0110(18) 0.030(2) 0.0013(17) 0.008(2) -0.0001(18)
C43 0.048(3) 0.018(2) 0.029(2) 0.0026(17) 0.004(2) -0.0002(19)
C51 0.033(2) 0.0211(19) 0.014(2) -0.0002(16) 0.0090(17) -0.0014(17)
C52 0.090(4) 0.032(2) 0.018(2) -0.0074(19) 0.017(2) -0.027(2)
C53 0.041(3) 0.030(2) 0.014(2) -0.0022(17) 0.0050(18) -0.0065(18)
C61 0.028(2) 0.015(2) 0.039(3) -0.0121(18) 0.004(2) 0.0001(17)
C62 0.053(3) 0.016(2) 0.056(3) 0.004(2) 0.005(2) 0.007(2)
C63 0.043(3) 0.030(2) 0.054(3) -0.017(2) 0.010(2) 0.001(2)
Cl1 0.0287(6) 0.0180(5) 0.0235(5) 0.0015(4) 0.0079(4) 0.0023(4)
Cl2 0.0270(6) 0.0191(5) 0.0251(5) 0.0038(4) 0.0055(4) -0.0019(4)
N1 0.025(2) 0.0130(15) 0.0172(18) -0.0013(13) 0.0094(14) -0.0013(13)
N2 0.0225(18) 0.0087(15) 0.0202(17) 0.0006(13) 0.0084(15) -0.0047(12)
N3 0.0244(18) 0.0158(15) 0.0181(17) 0.0000(13) 0.0062(14) -0.0024(13)
N10 0.036(2) 0.0122(16) 0.0203(18) -0.0047(14) 0.0009(15) 0.0024(15)
N20 0.0274(19) 0.0092(15) 0.0230(19) 0.0003(13) 0.0016(14) 0.0012(14)
N30 0.027(2) 0.0219(17) 0.0172(18) -0.0028(14) 0.0063(16) -0.0060(15)
N40 0.0230(19) 0.0083(15) 0.0282(19) 0.0033(13) 0.0069(16) -0.0016(14)
N50 0.0246(19) 0.0204(17) 0.0153(17) -0.0007(14) 0.0051(14) 0.0029(14)
N60 0.030(2) 0.0156(16) 0.0209(19) -0.0047(14) -0.0016(15) 0.0031(14)
P1 0.0275(6) 0.0093(5) 0.0176(5) -0.0008(4) 0.0036(4) -0.0016(4)
P2 0.0249(5) 0.0112(5) 0.0156(5) -0.0004(4) 0.0042(4) -0.0007(4)
P3 0.0286(6) 0.0124(5) 0.0154(5) -0.0012(4) 0.0065(4) -0.0005(4)

loop_
_atom_type_symbol
_atom_type_description
_atom_type_scat_dispersion_real
_atom_type_scat_dispersion_imag
_atom_type_scat_source
C C 0.0033 0.0016 'International Tables Vol C Tables 4.2.6.8 and 6.1.1.4'
H H 0.0000 0.0000 'International Tables Vol C Tables 4.2.6.8 and 6.1.1.4'
N N 0.0061 0.0033 'International Tables Vol C Tables 4.2.6.8 and 6.1.1.4'
P P 0.1023 0.0942 'International Tables Vol C Tables 4.2.6.8 and 6.1.1.4'
Cl Cl 0.1484 0.1585 'International Tables Vol C Tables 4.2.6.8 and 6.1.1.4'

loop_
_geom_angle_atom_site_label_1
_geom_angle_atom_site_label_2
_geom_angle_atom_site_label_3
_geom_angle
_geom_angle_site_symmetry_1
_geom_angle_site_symmetry_3
_geom_angle_publ_flag
N10 C11 C12 109.9(3) . . ?
N10 C11 C13 112.0(3) . . ?
C12 C11 C13 111.4(3) . . ?
N20 C21 C23 111.2(3) . . ?
N20 C21 C22 109.1(3) . . ?
C23 C21 C22 111.9(3) . . ?
N30 C31 C32 108.4(3) . . ?
N30 C31 C33 113.8(3) . . ?
C32 C31 C33 111.2(3) . . ?
N40 C41 C43 112.4(3) . . ?
N40 C41 C42 107.2(3) . . ?
C43 C41 C42 111.8(3) . . ?
N50 C51 C53 109.6(3) . . ?
N50 C51 C52 109.7(3) . . ?
C53 C51 C52 112.4(3) . . ?
N60 C61 C63 111.9(3) . . ?
N60 C61 C62 108.5(3) . . ?
C63 C61 C62 112.3(3) . . ?
P2 N1 P1 129.72(19) . . ?
P2 N2 P3 130.12(17) . . ?
P3 N3 P1 129.11(19) . . ?
C11 N10 P1 121.2(2) . . ?
C21 N20 P2 125.4(2) . . ?
C31 N30 P3 123.5(3) . . ?
C41 N40 P1 124.7(2) . . ?
C51 N50 P2 125.7(3) . . ?
C61 N60 P3 123.0(3) . . ?
N3 P1 N10 115.78(17) . . ?
N3 P1 N40 108.89(15) . . ?
N10 P1 N40 105.90(16) . . ?
N3 P1 N1 110.37(15) . . ?
N10 P1 N1 105.50(15) . . ?
N40 P1 N1 110.23(15) . . ?
N50 P2 N20 107.81(15) . . ?
N50 P2 N2 105.63(16) . . ?
N20 P2 N2 116.70(16) . . ?
N50 P2 N1 116.43(16) . . ?
N20 P2 N1 105.78(16) . . ?
N2 P2 N1 104.92(15) . . ?
N3 P3 N60 115.96(16) . . ?
N3 P3 N30 108.23(16) . . ?
N60 P3 N30 107.05(17) . . ?
N3 P3 N2 110.23(15) . . ?
N60 P3 N2 105.46(15) . . ?
N30 P3 N2 109.76(15) . . ?

loop_
_geom_bond_atom_site_label_1
_geom_bond_atom_site_label_2
_geom_bond_distance
_geom_bond_site_symmetry_2
_geom_bond_publ_flag
C11 N10 1.482(4) . ?
C11 C12 1.486(5) . ?
C11 C13 1.496(5) . ?
C21 N20 1.470(4) . ?
C21 C23 1.506(5) . ?
C21 C22 1.509(5) . ?
C31 N30 1.465(5) . ?
C31 C32 1.510(5) . ?
C31 C33 1.521(5) . ?
C41 N40 1.470(4) . ?
C41 C43 1.510(5) . ?
C41 C42 1.514(5) . ?
C51 N50 1.477(5) . ?
C51 C53 1.509(5) . ?
C51 C52 1.510(5) . ?
C61 N60 1.484(4) . ?
C61 C63 1.488(5) . ?
C61 C62 1.512(5) . ?
N1 P2 1.637(3) . ?
N1 P1 1.661(3) . ?
N2 P2 1.627(3) . ?
N2 P3 1.662(3) . ?
N3 P3 1.559(3) . ?
N3 P1 1.561(3) . ?
N10 P1 1.605(3) . ?
N20 P2 1.598(3) . ?
N30 P3 1.624(3) . ?
N40 P1 1.622(3) . ?
N50 P2 1.589(3) . ?
N60 P3 1.601(3) . ?

loop_
_geom_hbond_atom_site_label_D
_geom_hbond_atom_site_label_H
_geom_hbond_atom_site_label_A
_geom_hbond_distance_DH
_geom_hbond_distance_HA
_geom_hbond_distance_DA
_geom_hbond_angle_DHA
_geom_hbond_site_symmetry_A
N1 H1 Cl1 0.797(17) 2.33(2) 3.101(3) 164(3) .
N2 H2 Cl2 0.806(17) 2.33(2) 3.105(3) 162(3) .
N10 H10 Cl1 0.797(18) 2.480(18) 3.276(3) 176(4) 3_655
N20 H20 Cl1 0.813(17) 2.386(19) 3.194(3) 172(4) 3_655
N50 H50 Cl2 0.820(17) 2.359(18) 3.177(3) 175(4) 3
N60 H60 Cl2 0.796(18) 2.507(19) 3.290(3) 168(4) 3

loop_
_cod_related_entry_id
_cod_related_entry_database
_cod_related_entry_code
1 ChemSpider 30653083
